data_7150422
loop_
_publ_author_name
'Hornillo-Araujo, Ana R'
'Burrell, Adam J. M.'
'Aiertza, Miren K.'
'Shibata, Takayuki'
'Hammond, David M.'
'Edmont, Dolor\`es'
'Adams, Harry'
'Margison, Geoffrey P.'
'Williams, David M.'

_publ_section_title
;
 The syntheses and properties of tricyclic pyrrolo[2,3-d]pyrimidine
 analogues of S6-methylthioguanine and O6-methylguanine.
;
_journal_issue 9
_journal_name_full 'Organic &amp; biomolecular chemistry'
_journal_page_first 1723
_journal_page_last 1729
_journal_paper_doi 10.1039/b516447h
_journal_volume 4
_journal_year 2006
_chemical_formula_sum 'C10 H12 N4 S'
_chemical_formula_weight 220.30
_chemical_name_systematic
;
?
;
_space_group_IT_number 14
_symmetry_cell_setting monoclinic
_symmetry_space_group_name_Hall '-P 2ybc'
_symmetry_space_group_name_H-M 'P 1 21/c 1'
_atom_sites_solution_hydrogens geom
_atom_sites_solution_primary direct
_atom_sites_solution_secondary difmap
_audit_creation_method SHELXL-97
_cell_angle_alpha 90.00
_cell_angle_beta 108.807(2)
_cell_angle_gamma 90.00
_cell_formula_units_Z 4
_cell_length_a 7.8532(12)
_cell_length_b 12.4259(19)
_cell_length_c 11.0895(17)
_cell_measurement_reflns_used 3209
_cell_measurement_temperature 150(2)
_cell_measurement_theta_max 54.957
_cell_measurement_theta_min 5.080
_cell_volume 1024.4(3)
_computing_cell_refinement 'Bruker smart'
_computing_data_collection 'Bruker smart'
_computing_data_reduction 'Bruker saint'
_computing_molecular_graphics 'Bruker SHELXTL'
_computing_publication_material 'Bruker SHELXTL'
_computing_structure_refinement 'SHELXL-97 (Sheldrick, 1997)'
_computing_structure_solution 'SHELXS-97 (Sheldrick, 1990)'
_diffrn_ambient_temperature 150(2)
_diffrn_detector_area_resol_mean 100
_diffrn_measured_fraction_theta_full 0.999
_diffrn_measured_fraction_theta_max 0.987
_diffrn_measurement_device_type 'Bruker smart1000'
_diffrn_measurement_method '\w scans'
_diffrn_radiation_monochromator graphite
_diffrn_radiation_source 'fine-focus sealed tube'
_diffrn_radiation_type MoK\a
_diffrn_radiation_wavelength 0.71073
_diffrn_reflns_av_R_equivalents 0.0305
_diffrn_reflns_av_sigmaI/netI 0.0295
_diffrn_reflns_limit_h_max 10
_diffrn_reflns_limit_h_min -10
_diffrn_reflns_limit_k_max 15
_diffrn_reflns_limit_k_min -16
_diffrn_reflns_limit_l_max 14
_diffrn_reflns_limit_l_min -14
_diffrn_reflns_number 8569
_diffrn_reflns_theta_full 25.00
_diffrn_reflns_theta_max 27.48
_diffrn_reflns_theta_min 2.54
_diffrn_standards_decay_% 0
_diffrn_standards_number 0
_exptl_absorpt_coefficient_mu 0.286
_exptl_absorpt_correction_T_max 0.9476
_exptl_absorpt_correction_T_min 0.9065
_exptl_absorpt_correction_type multi-scan
_exptl_absorpt_process_details Sadabs
_exptl_crystal_colour COLOURLESS
_exptl_crystal_density_diffrn 1.428
_exptl_crystal_density_method 'not measured'
_exptl_crystal_description BLOCK
_exptl_crystal_F_000 464
_exptl_crystal_size_max 0.35
_exptl_crystal_size_mid 0.28
_exptl_crystal_size_min 0.19
_refine_diff_density_max 0.395
_refine_diff_density_min -0.372
_refine_diff_density_rms 0.060
_refine_ls_extinction_method none
_refine_ls_goodness_of_fit_ref 1.051
_refine_ls_hydrogen_treatment constr
_refine_ls_matrix_type full
_refine_ls_number_parameters 136
_refine_ls_number_reflns 2325
_refine_ls_number_restraints 0
_refine_ls_restrained_S_all 1.051
_refine_ls_R_factor_all 0.0605
_refine_ls_R_factor_gt 0.0450
_refine_ls_shift/su_max 0.001
_refine_ls_shift/su_mean 0.000
_refine_ls_structure_factor_coef Fsqd
_refine_ls_weighting_details 'calc w=1/[\s^2^(Fo^2^)+(0.0706P)^2^+0.5431P] where P=(Fo^2^+2Fc^2^)/3'
_refine_ls_weighting_scheme calc
_refine_ls_wR_factor_gt 0.1220
_refine_ls_wR_factor_ref 0.1328
_reflns_number_gt 1817
_reflns_number_total 2325
_reflns_threshold_expression >2sigma(I)
_cod_data_source_file b516447h.txt
_cod_data_source_block odw33m
_cod_depositor_comments
;
The following automatic conversions were performed:
'_symmetry_cell_setting' value 'Monoclinic' changed to 'monoclinic'
according to '/home/saulius/struct/CIF-dictionaries/cif_core.dic'
dictionary named 'cif_core.dic' version 2.4.1 from
2010-06-29.

'_exptl_absorpt_correction_type' value 'MULTI-SCAN' changed
to 'multi-scan' according to
'/home/saulius/struct/CIF-dictionaries/cif_core.dic' dictionary named
'cif_core.dic' version 2.4.1 from 2010-06-29.

Automatic conversion script
Id: cif_fix_enum 1527 2010-12-29 10:47:43Z saulius 
;
_cod_original_sg_symbol_H-M P2(1)/c
_cod_database_code 7150422

loop_
_symmetry_equiv_pos_as_xyz
'x, y, z'
'-x, y+1/2, -z+1/2'
'-x, -y, -z'
'x, -y-1/2, z-1/2'

loop_
_atom_site_label
_atom_site_type_symbol
_atom_site_fract_x
_atom_site_fract_y
_atom_site_fract_z
_atom_site_U_iso_or_equiv
_atom_site_adp_type
_atom_site_occupancy
_atom_site_symmetry_multiplicity
_atom_site_calc_flag
_atom_site_refinement_flags
_atom_site_disorder_assembly
_atom_site_disorder_group
S6 S 0.77367(8) 0.25339(4) 1.06003(5) 0.0359(2) Uani 1 1 d . . .
N2 N 0.2509(2) 0.04005(15) 0.77145(16) 0.0298(4) Uani 1 1 d . . .
N3 N 0.5451(2) -0.02997(13) 0.80195(15) 0.0245(4) Uani 1 1 d . . .
N4 N 0.8446(2) -0.07457(14) 0.84458(17) 0.0298(4) Uani 1 1 d . . .
H4A H 0.8118 -0.1287 0.7909 0.036 Uiso 1 1 calc R . .
H4B H 0.9593 -0.0628 0.8849 0.036 Uiso 1 1 calc R . .
N5 N 0.7821(2) 0.07503(13) 0.94582(15) 0.0247(4) Uani 1 1 d . . .
C1 C 0.1808(3) 0.12766(19) 0.8181(2) 0.0336(5) Uani 1 1 d . . .
H1A H 0.0563 0.1442 0.7949 0.040 Uiso 1 1 calc R . .
C4 C 0.7172(3) -0.00887(16) 0.86529(17) 0.0236(4) Uani 1 1 d . . .
C6 C 0.4385(3) 0.36267(18) 1.0108(2) 0.0385(5) Uani 1 1 d . . .
H6A H 0.3981 0.4293 1.0424 0.046 Uiso 1 1 calc R . .
H6B H 0.4701 0.3814 0.9339 0.046 Uiso 1 1 calc R . .
C7 C 0.6051(4) 0.3201(2) 1.1126(2) 0.0465(6) Uani 1 1 d . . .
H7A H 0.5652 0.2690 1.1665 0.056 Uiso 1 1 calc R . .
H7B H 0.6637 0.3813 1.1676 0.056 Uiso 1 1 calc R . .
C9 C 0.2851(3) 0.28244(19) 0.9748(2) 0.0363(5) Uani 1 1 d . . .
H9A H 0.2652 0.2567 1.0536 0.044 Uiso 1 1 calc R . .
H9B H 0.1743 0.3200 0.9234 0.044 Uiso 1 1 calc R . .
C10 C 0.3134(3) 0.18624(17) 0.9008(2) 0.0285(4) Uani 1 1 d . . .
C11 C 0.4788(2) 0.13200(15) 0.90798(17) 0.0229(4) Uani 1 1 d . . .
C12 C 0.6643(3) 0.14459(15) 0.96544(17) 0.0241(4) Uani 1 1 d . . .
C13 C 0.4323(2) 0.04132(16) 0.82610(17) 0.0241(4) Uani 1 1 d . . .
C14 C 0.1505(3) -0.0375(2) 0.6783(2) 0.0395(6) Uani 1 1 d . . .
H14A H 0.2335 -0.0907 0.6629 0.059 Uiso 1 1 calc R . .
H14B H 0.0870 -0.0005 0.5984 0.059 Uiso 1 1 calc R . .
H14C H 0.0632 -0.0741 0.7103 0.059 Uiso 1 1 calc R . .

loop_
_atom_site_aniso_label
_atom_site_aniso_U_11
_atom_site_aniso_U_22
_atom_site_aniso_U_33
_atom_site_aniso_U_23
_atom_site_aniso_U_13
_atom_site_aniso_U_12
S6 0.0307(3) 0.0339(3) 0.0376(3) -0.0118(2) 0.0035(2) 0.0018(2)
N2 0.0203(8) 0.0383(10) 0.0292(9) 0.0020(7) 0.0059(7) -0.0022(7)
N3 0.0238(8) 0.0274(8) 0.0224(8) 0.0007(6) 0.0074(7) -0.0009(7)
N4 0.0234(9) 0.0335(9) 0.0334(9) -0.0059(7) 0.0105(7) 0.0028(7)
N5 0.0201(8) 0.0289(9) 0.0231(8) -0.0002(6) 0.0042(6) 0.0031(7)
C1 0.0218(10) 0.0433(13) 0.0367(12) 0.0103(9) 0.0108(9) 0.0082(9)
C4 0.0234(10) 0.0270(10) 0.0212(9) 0.0024(7) 0.0081(8) 0.0020(8)
C6 0.0493(14) 0.0298(11) 0.0413(12) 0.0006(9) 0.0214(11) 0.0112(10)
C7 0.0499(15) 0.0489(14) 0.0391(13) -0.0143(11) 0.0121(12) 0.0127(12)
C9 0.0362(12) 0.0342(11) 0.0445(13) 0.0053(10) 0.0213(11) 0.0130(10)
C10 0.0247(10) 0.0310(11) 0.0322(10) 0.0083(8) 0.0124(8) 0.0073(8)
C11 0.0218(10) 0.0258(9) 0.0217(9) 0.0051(7) 0.0078(8) 0.0031(8)
C12 0.0244(10) 0.0260(9) 0.0206(9) 0.0016(7) 0.0054(8) 0.0017(8)
C13 0.0198(9) 0.0302(10) 0.0217(9) 0.0062(7) 0.0060(7) 0.0002(8)
C14 0.0259(11) 0.0552(15) 0.0346(12) -0.0042(11) 0.0058(9) -0.0109(11)

loop_
_atom_type_symbol
_atom_type_description
_atom_type_scat_dispersion_real
_atom_type_scat_dispersion_imag
_atom_type_scat_source
C C 0.0033 0.0016 'International Tables Vol C Tables 4.2.6.8 and 6.1.1.4'
H H 0.0000 0.0000 'International Tables Vol C Tables 4.2.6.8 and 6.1.1.4'
N N 0.0061 0.0033 'International Tables Vol C Tables 4.2.6.8 and 6.1.1.4'
S S 0.1246 0.1234 'International Tables Vol C Tables 4.2.6.8 and 6.1.1.4'

loop_
_geom_angle_atom_site_label_1
_geom_angle_atom_site_label_2
_geom_angle_atom_site_label_3
_geom_angle
_geom_angle_site_symmetry_1
_geom_angle_site_symmetry_3
_geom_angle_publ_flag
C12 S6 C7 106.09(11) . . ?
C13 N2 C1 108.01(17) . . ?
C13 N2 C14 125.36(18) . . ?
C1 N2 C14 126.61(18) . . ?
C4 N3 C13 112.85(17) . . ?
C4 N4 H4A 120.0 . . ?
C4 N4 H4B 120.0 . . ?
H4A N4 H4B 120.0 . . ?
C12 N5 C4 118.10(17) . . ?
C10 C1 N2 111.16(18) . . ?
C10 C1 H1A 124.4 . . ?
N2 C1 H1A 124.4 . . ?
N3 C4 N5 126.72(18) . . ?
N3 C4 N4 117.82(18) . . ?
N5 C4 N4 115.40(17) . . ?
C9 C6 C7 112.8(2) . . ?
C9 C6 H6A 109.0 . . ?
C7 C6 H6A 109.0 . . ?
C9 C6 H6B 109.0 . . ?
C7 C6 H6B 109.0 . . ?
H6A C6 H6B 107.8 . . ?
C6 C7 S6 117.63(17) . . ?
C6 C7 H7A 107.9 . . ?
S6 C7 H7A 107.9 . . ?
C6 C7 H7B 107.9 . . ?
S6 C7 H7B 107.9 . . ?
H7A C7 H7B 107.2 . . ?
C10 C9 C6 114.94(19) . . ?
C10 C9 H9A 108.5 . . ?
C6 C9 H9A 108.5 . . ?
C10 C9 H9B 108.5 . . ?
C6 C9 H9B 108.5 . . ?
H9A C9 H9B 107.5 . . ?
C1 C10 C11 105.57(19) . . ?
C1 C10 C9 125.3(2) . . ?
C11 C10 C9 129.0(2) . . ?
C12 C11 C13 113.35(17) . . ?
C12 C11 C10 139.49(19) . . ?
C13 C11 C10 107.08(17) . . ?
N5 C12 C11 121.90(18) . . ?
N5 C12 S6 111.39(15) . . ?
C11 C12 S6 126.57(15) . . ?
N3 C13 N2 124.75(18) . . ?
N3 C13 C11 127.04(17) . . ?
N2 C13 C11 108.18(17) . . ?
N2 C14 H14A 109.5 . . ?
N2 C14 H14B 109.5 . . ?
H14A C14 H14B 109.5 . . ?
N2 C14 H14C 109.5 . . ?
H14A C14 H14C 109.5 . . ?
H14B C14 H14C 109.5 . . ?

loop_
_geom_bond_atom_site_label_1
_geom_bond_atom_site_label_2
_geom_bond_distance
_geom_bond_site_symmetry_2
_geom_bond_publ_flag
S6 C12 1.756(2) . ?
S6 C7 1.810(2) . ?
N2 C13 1.356(2) . ?
N2 C1 1.392(3) . ?
N2 C14 1.447(3) . ?
N3 C4 1.333(2) . ?
N3 C13 1.339(3) . ?
N4 C4 1.366(2) . ?
N4 H4A 0.8800 . ?
N4 H4B 0.8800 . ?
N5 C12 1.334(3) . ?
N5 C4 1.360(3) . ?
C1 C10 1.357(3) . ?
C1 H1A 0.9500 . ?
C6 C9 1.515(4) . ?
C6 C7 1.521(3) . ?
C6 H6A 0.9900 . ?
C6 H6B 0.9900 . ?
C7 H7A 0.9900 . ?
C7 H7B 0.9900 . ?
C9 C10 1.506(3) . ?
C9 H9A 0.9900 . ?
C9 H9B 0.9900 . ?
C10 C11 1.443(3) . ?
C11 C12 1.397(3) . ?
C11 C13 1.419(3) . ?
C14 H14A 0.9800 . ?
C14 H14B 0.9800 . ?
C14 H14C 0.9800 . ?

loop_
_geom_hbond_atom_site_label_D
_geom_hbond_atom_site_label_H
_geom_hbond_atom_site_label_A
_geom_hbond_distance_DH
_geom_hbond_distance_HA
_geom_hbond_distance_DA
_geom_hbond_angle_DHA
_geom_hbond_site_symmetry_A
N4 H4B N5 0.88 2.28 3.099(2) 154.3 3_757

loop_
_cod_related_entry_id
_cod_related_entry_database
_cod_related_entry_code
1 ChemSpider 9790224
